data_9002794
loop_
_publ_author_name
'Ballirano, P.'
'Callegari, A.'
'Caucia, F.'
'Maras, A.'
'Mazzi, F.'
'Ungaretti, L.'

_publ_section_title
;
 The crystal structure of vicanite - (Ce), a borosilicate showing an unusual
 (Si3B3O18) polyanion
;
_journal_name_full 'American Mineralogist'
_journal_page_first 1139
_journal_page_last 1143
_journal_volume 87
_journal_year 2002
_chemical_formula_sum
;Al0.177 As1.19 B4 Ca8.01 Ce2.328 F8.749 Fe0.823 H La2.214 Na0.583 O38.461
 P0.227 Si6 Th2.448
;
_chemical_name_mineral Vicanite-(Ce)
_space_group_IT_number 160
_symmetry_space_group_name_Hall 'R 3 -2"'
_symmetry_space_group_name_H-M 'R 3 m :H'
_cell_angle_alpha 90
_cell_angle_beta 90
_cell_angle_gamma 120
_cell_formula_units_Z 3
_cell_length_a 10.8112
_cell_length_b 10.8112
_cell_length_c 27.3296
_cell_volume 2766.379
_database_code_amcsd 0002883
_exptl_crystal_density_diffrn 4.821
_cod_original_sg_symbol_H-M 'R 3 m'
_cod_original_formula_sum
;Ce2.328 Ca8.01 La2.214 Th2.448 (Fe.823 Al.177) Si6 B4 As1.19 P.227 Na.583
 O38.461 F8.749 H
;
_cod_database_code 9002794

loop_
_space_group_symop_operation_xyz
x,y,z
2/3+x,1/3+y,1/3+z
1/3+x,2/3+y,2/3+z
x,x-y,z
2/3+x,1/3+x-y,1/3+z
1/3+x,2/3+x-y,2/3+z
-y,-x,z
2/3-y,1/3-x,1/3+z
1/3-y,2/3-x,2/3+z
-x+y,y,z
2/3-x+y,1/3+y,1/3+z
1/3-x+y,2/3+y,2/3+z
-y,x-y,z
2/3-y,1/3+x-y,1/3+z
1/3-y,2/3+x-y,2/3+z
-x+y,-x,z
2/3-x+y,1/3-x,1/3+z
1/3-x+y,2/3-x,2/3+z

loop_
_atom_site_aniso_label
_atom_site_aniso_U_11
_atom_site_aniso_U_22
_atom_site_aniso_U_33
_atom_site_aniso_U_12
_atom_site_aniso_U_13
_atom_site_aniso_U_23
CeM1 0.00920 0.00920 0.00870 0.00330 0.00070 -0.00070
CaM1 0.00920 0.00920 0.00870 0.00330 0.00070 -0.00070
LaM2 0.01350 0.01350 0.00970 0.00690 -0.00080 0.00080
CaM2 0.01350 0.01350 0.00970 0.00690 -0.00080 0.00080
CaM3 0.01580 0.01580 0.01560 0.00970 0.00180 -0.00180
CeM3 0.01580 0.01580 0.01560 0.00970 0.00180 -0.00180
CaM4 0.01320 0.01320 0.01110 0.00080 0.00200 -0.00200
CeM4 0.01320 0.01320 0.01110 0.00080 0.00200 -0.00200
ThM5 0.00820 0.00820 0.00880 0.00330 -0.00020 0.00020
CaM5 0.00820 0.00820 0.00880 0.00330 -0.00020 0.00020
Fe 0.00700 0.00700 0.00510 0.00350 0.00000 0.00000
Al 0.00700 0.00700 0.00510 0.00350 0.00000 0.00000
Si1 0.00910 0.00910 0.00910 0.00550 -0.00010 0.00010
Si2 0.00830 0.00830 0.00890 0.00430 0.00010 -0.00010
B1 0.01110 0.01110 0.00760 0.00580 -0.00060 0.00060
B2 0.01430 0.01430 0.01820 0.00720 0.00000 0.00000
As1 0.00920 0.00920 0.00780 0.00460 0.00000 0.00000
P1 0.00920 0.00920 0.00780 0.00460 0.00000 0.00000
As2 0.00780 0.00780 0.00670 0.00390 0.00000 0.00000
Na 0.03110 0.03110 0.00910 0.01560 0.00000 0.00000
O1 0.01160 0.01160 0.01350 0.00820 0.00020 -0.00020
O2 0.01640 0.01640 0.00890 0.01240 0.00130 -0.00130
O3 0.01220 0.01370 0.01320 0.00600 -0.00330 -0.00170
O4 0.01100 0.01100 0.01570 0.00690 -0.00010 0.00010
O5 0.01440 0.01440 0.00950 0.00800 -0.00030 0.00030
O6 0.01080 0.01450 0.01420 0.00200 -0.00330 -0.00100
O7 0.00810 0.00810 0.01140 0.00490 -0.00030 0.00030
O8 0.01220 0.01220 0.00780 0.00870 -0.00090 0.00090
O9 0.01520 0.01520 0.01330 0.00990 -0.00050 0.00050
O10 0.01530 0.01530 0.01750 0.00770 0.00000 0.00000
O11 0.01250 0.02890 0.01470 0.00940 -0.00060 -0.00080
O12 0.01560 0.01560 0.02390 0.00740 0.00010 -0.00010
F12 0.01560 0.01560 0.02390 0.00740 0.00010 -0.00010
F13 0.01740 0.01740 0.04250 0.00870 0.00000 0.00000
F14 0.01650 0.01970 0.02350 0.00880 -0.00720 -0.00170

loop_
_atom_site_label
_atom_site_fract_x
_atom_site_fract_y
_atom_site_fract_z
_atom_site_occupancy
_atom_site_U_iso_or_equiv
_atom_site_type_symbol
_atom_site_attached_hydrogens
CeM1 -0.13188 0.13188 -0.31881 0.75100 0.00960 Ce 0
CaM1 -0.13188 0.13188 -0.31881 0.24900 0.00960 Ca 0
LaM2 -0.13794 0.13794 0.09655 0.73800 0.01210 La 0
CaM2 -0.13794 0.13794 0.09655 0.26200 0.01210 Ca 0
CaM3 0.11490 -0.11490 -0.09790 0.99200 0.01490 Ca 0
CeM3 0.11490 -0.11490 -0.09790 0.00800 0.01490 Ce 0
CaM4 0.13025 -0.13025 0.46683 0.98300 0.01510 Ca 0
CeM4 0.13025 -0.13025 0.46683 0.01700 0.01510 Ce 0
ThM5 0.14125 -0.14125 0.21736 0.81600 0.00880 Th 0
CaM5 0.14125 -0.14125 0.21736 0.18400 0.00880 Ca 0
Fe 0.00000 0.00000 0.00000 0.82300 0.00640 Fe 0
Al 0.00000 0.00000 0.00000 0.17700 0.00640 Al 0
Si1 0.16920 -0.16920 0.04310 1.00000 0.00870 Si 0
Si2 -0.17010 0.17010 -0.04040 1.00000 0.00840 Si 0
B1 -0.07800 0.07800 0.29260 1.00000 0.00980 B 0
B2 0.00000 0.00000 0.14670 1.00000 0.01560 B 0
As1 0.00000 0.00000 -0.21070 0.77300 0.00880 As 0
P1 0.00000 0.00000 -0.21070 0.22700 0.00880 P 0
As2 0.00000 0.00000 -0.45760 0.41700 0.00740 As 0
Na 0.00000 0.00000 -0.42640 0.58300 0.02380 Na 0
O1 0.08210 -0.08210 0.04520 1.00000 0.01110 O 0
O2 0.18670 -0.18670 -0.01490 1.00000 0.01200 O 0
O3 0.32330 -0.06800 0.06940 1.00000 0.01320 O 0
O4 -0.08370 0.08370 -0.04900 1.00000 0.01200 O 0
O5 -0.19260 0.19260 0.01700 1.00000 0.01240 O 0
O6 -0.32770 0.07830 -0.06430 1.00000 0.01510 O 0
O7 0.07610 -0.07610 0.30450 1.00000 0.00890 O 0
O8 -0.09510 0.09510 0.23890 1.00000 0.00960 O 0
O9 0.07280 -0.07280 0.14430 1.00000 0.01350 O 0
O10 0.00000 0.00000 -0.14910 1.00000 0.01610 O 0
O11 0.16050 0.04600 -0.23320 0.50000 0.01910 O 0
O12 -0.08120 0.08120 -0.49220 0.41700 0.01850 O 0
F12 -0.08120 0.08120 -0.49220 0.58300 0.01850 F 0
F13 0.00000 0.00000 -0.33660 1.00000 0.02580 F 0
F14 0.02120 0.30580 -0.16120 1.00000 0.02000 F 0
Wat 0.00000 0.00000 0.43500 0.21000 0.02000 O 2

loop_
_cod_changelog_entry_id
_cod_changelog_entry_author
_cod_changelog_entry_date
_cod_changelog_entry_text
1
;cod-tools version 3.8.0
Id: cif_guess_AMCSD_atom_types 9581 2023-05-17 12:35:41Z saulius
;
2023-05-21T08:52:00+03:00
;Derived atom types and hydrogen counts
from atom names that follow the AMCSD naming convention
(Wat == water, O-H == hydroxyl).
;

loop_
_cod_related_entry_id
_cod_related_entry_database
_cod_related_entry_code
1 AMCSD 0002883
